data_7062248
loop_
_publ_author_name
'Mironova, Olga A.'
'Ryadun, Aleksey A.'
'Sukhikh, Taisiya S.'
'Pushkarevsky, Nikolay A.'
'Konchenko, Sergey N.'

_publ_section_title
;
 Synthesis and photophysical properties of rare earth (La, Nd, Gd, Y, Ho)
 complexes with silanediamido ligands bearing a chelating
 phenylbenzothiazole chromophore
;
_journal_issue 7
_journal_name_full 'New Journal of Chemistry'
_journal_page_first 3406
_journal_page_last 3416
_journal_paper_doi 10.1039/D2NJ05540F
_journal_volume 47
_journal_year 2023
_chemical_formula_moiety 'C56 H44 N8 Nd S4 Si2, C16 H32 Li O4, 2(C4 H8 O)'
_chemical_formula_sum 'C80 H92 Li N8 Nd O6 S4 Si2'
_chemical_formula_weight 1597.21
_chemical_properties_physical Air-sensitive,Moisture-sensitive
_space_group_crystal_system orthorhombic
_space_group_IT_number 60
_space_group_name_Hall '-P 2n 2ab'
_space_group_name_H-M_alt 'P b c n'
_atom_sites_solution_hydrogens geom
_atom_sites_solution_primary dual
_audit_creation_date 2022-11-04
_audit_creation_method
;
Olex2 1.2
(compiled 2018.05.29 svn.r3508 for OlexSys, GUI svn.r5506)
;
_audit_update_record
;
2022-11-05 deposited with the CCDC.	2022-12-29 downloaded from the CCDC.
;
_cell_angle_alpha 90
_cell_angle_beta 90
_cell_angle_gamma 90
_cell_formula_units_Z 4
_cell_length_a 19.8134(8)
_cell_length_b 22.6439(8)
_cell_length_c 17.0123(5)
_cell_measurement_reflns_used 9884
_cell_measurement_temperature 150(2)
_cell_measurement_theta_max 27.78
_cell_measurement_theta_min 2.39
_cell_volume 7632.6(5)
_computing_cell_refinement 'Bruker SAINT'
_computing_data_collection 'Bruker APEX3'
_computing_data_reduction 'Bruker SAINT'
_computing_molecular_graphics 'Olex2 (Dolomanov et al., 2009)'
_computing_publication_material 'Olex2 (Dolomanov et al., 2009)'
_computing_structure_refinement 'ShelXL (Sheldrick, 2015)'
_computing_structure_solution 'ShelXT (Sheldrick, 2015)'
_diffrn_ambient_temperature 150(2)
_diffrn_detector PIXEL
_diffrn_detector_area_resol_mean 7.41
_diffrn_detector_type 'Bruker PHOTON III area detector'
_diffrn_measured_fraction_theta_full 0.999
_diffrn_measured_fraction_theta_max 0.997
_diffrn_measurement_device 'three-circle diffractometer'
_diffrn_measurement_device_type 'Bruker D8 Venture diffractometer'
_diffrn_measurement_method '\w and \f scans'
_diffrn_radiation_monochromator 'Incoatec HELIOS multilayer mirrors'
_diffrn_radiation_type MoK\a
_diffrn_radiation_wavelength 0.71073
_diffrn_reflns_av_R_equivalents 0.0602
_diffrn_reflns_av_unetI/netI 0.0403
_diffrn_reflns_Laue_measured_fraction_full 0.999
_diffrn_reflns_Laue_measured_fraction_max 0.997
_diffrn_reflns_limit_h_max 18
_diffrn_reflns_limit_h_min -26
_diffrn_reflns_limit_k_max 21
_diffrn_reflns_limit_k_min -29
_diffrn_reflns_limit_l_max 22
_diffrn_reflns_limit_l_min -19
_diffrn_reflns_number 59267
_diffrn_reflns_point_group_measured_fraction_full 0.999
_diffrn_reflns_point_group_measured_fraction_max 0.997
_diffrn_reflns_theta_full 25.242
_diffrn_reflns_theta_max 27.891
_diffrn_reflns_theta_min 2.393
_diffrn_source 'Incoatec IuS3.0 microfocus X-ray tube'
_exptl_absorpt_coefficient_mu 0.879
_exptl_absorpt_correction_T_max 0.7456
_exptl_absorpt_correction_T_min 0.7046
_exptl_absorpt_correction_type multi-scan
_exptl_absorpt_process_details
'SADABS-2016/2 (Bruker,2016/2) was used for absorption correction. wR2(int) was 0.1051 before and 0.0686 after correction. The Ratio of minimum to maximum transmission is 0.9450. The \l/2 correction factor is Not present.'
_exptl_crystal_colour red
_exptl_crystal_colour_primary red
_exptl_crystal_density_diffrn 1.390
_exptl_crystal_description prism
_exptl_crystal_F_000 3324
_exptl_crystal_preparation Luminescent
_exptl_crystal_size_max 0.15
_exptl_crystal_size_mid 0.1
_exptl_crystal_size_min 0.1
_refine_diff_density_max 0.613
_refine_diff_density_min -0.553
_refine_diff_density_rms 0.078
_refine_ls_extinction_method none
_refine_ls_goodness_of_fit_ref 1.028
_refine_ls_hydrogen_treatment constr
_refine_ls_matrix_type full
_refine_ls_number_parameters 468
_refine_ls_number_reflns 9096
_refine_ls_number_restraints 12
_refine_ls_restrained_S_all 1.032
_refine_ls_R_factor_all 0.0556
_refine_ls_R_factor_gt 0.0369
_refine_ls_shift/su_max 0.004
_refine_ls_shift/su_mean 0.000
_refine_ls_structure_factor_coef Fsqd
_refine_ls_weighting_details 'w=1/[\s^2^(Fo^2^)+(0.0345P)^2^+9.2445P] where P=(Fo^2^+2Fc^2^)/3'
_refine_ls_weighting_scheme calc
_refine_ls_wR_factor_gt 0.0835
_refine_ls_wR_factor_ref 0.0952
_reflns_Friedel_coverage 0.000
_reflns_number_gt 6824
_reflns_number_total 9096
_reflns_threshold_expression 'I > 2\s(I)'
_cod_data_source_file d2nj05540f2.cif
_cod_data_source_block moa381
_cod_depositor_comments 'Adding full bibliography for 7062243--7062251.cif.'
_cod_database_code 7062248
_shelx_shelxl_version_number 2017/1
_shelx_space_group_comment
;
The symmetry employed for this shelxl refinement is uniquely defined
by the following loop, which should always be used as a source of
symmetry information in preference to the above space-group names.
They are only intended as comments.
;
_shelx_estimated_absorpt_t_max 0.917
_shelx_estimated_absorpt_t_min 0.879
_olex2_refinement_description
;
1. Fixed Uiso
 At 1.2 times of:
  All C(H) groups, All C(H,H) groups, All C(H,H,H,H) groups
 At 1.5 times of:
  All C(H,H,H) groups
2. Restrained distances
 C35-C37
 2.35 with sigma of 0.04
 C42-C43 \\sim C43-C44 \\sim C44-C45
 with sigma of 0.02
 O4-C42 \\sim O4-C45
 with sigma of 0.02
 O4-C43 \\sim O4-C44
 with sigma of 0.04
 C43-C45 \\sim C42-C44
 with sigma of 0.04
3. Uiso/Uaniso restraints and constraints
O4 \\sim C42 \\sim C43 \\sim C44 \\sim C45: within 2A with sigma of 0.04 and
sigma for terminal atoms of 0.08
4. Rigid body (RIGU) restrains
 O4, C42, C43, C44, C45
 with sigma for 1-2 distances of 0.004 and sigma for 1-3 distances of 0.004
5. Others
 Sof(H29C)=Sof(H29D)=Sof(H36C)=Sof(H36D)=Sof(C38)=Sof(H38A)=Sof(H38B)=Sof(O4)=
 Sof(C42)=Sof(H42A)=Sof(H42B)=Sof(C43)=Sof(H43A)=Sof(H43B)=Sof(C44)=Sof(H44A)=
 Sof(H44B)=Sof(C45)=Sof(H45A)=Sof(H45B)=1-FVAR(1)
 Sof(H29A)=Sof(H29B)=Sof(H36A)=Sof(H36B)=Sof(C40)=Sof(H40A)=Sof(H40B)=Sof(O3)=
 Sof(C35)=Sof(H35A)=Sof(H35B)=Sof(C37)=Sof(H37A)=Sof(H37B)=Sof(C39)=Sof(H39A)=
 Sof(H39B)=Sof(C41)=Sof(H41A)=Sof(H41B)=FVAR(1)
6.a Secondary CH2 refined with riding coordinates:
 C29(H29C,H29D), C29(H29A,H29B), C30(H30A,H30B), C31(H31A,H31B), C32(H32A,
 H32B), C33(H33A,H33B), C34(H34A,H34B), C36(H36C,H36D), C36(H36A,H36B),
 C38(H38A,H38B), C40(H40A,H40B), C35(H35A,H35B), C37(H37A,H37B), C39(H39A,H39B),
  C41(H41A,H41B), C42(H42A,H42B), C43(H43A,H43B), C44(H44A,H44B), C45(H45A,H45B)
6.b Aromatic/amide H refined with riding coordinates:
 C2(H2), C4(H4), C6(H6), C7(H7), C8(H8), C9(H9), C10(H10), C11(H11), C12(H12),
 C20(H20), C21(H21), C23(H23), C24(H24), C26(H26), C27(H27), C28(H28)
6.c Idealised Me refined as rotating group:
 C14(H14A,H14B,H14C), C17(H17A,H17B,H17C)
;
_olex2_submission_special_instructions 'No special instructions were received'

loop_
_space_group_symop_operation_xyz
'x, y, z'
'-x+1/2, -y+1/2, z+1/2'
'-x, y, -z+1/2'
'x+1/2, -y+1/2, -z'
'-x, -y, -z'
'x-1/2, y-1/2, -z-1/2'
'x, -y, z-1/2'
'-x-1/2, y-1/2, z'

loop_
_atom_site_label
_atom_site_type_symbol
_atom_site_fract_x
_atom_site_fract_y
_atom_site_fract_z
_atom_site_U_iso_or_equiv
_atom_site_adp_type
_atom_site_occupancy
_atom_site_site_symmetry_order
_atom_site_calc_flag
_atom_site_refinement_flags_posn
_atom_site_refinement_flags_adp
_atom_site_refinement_flags_occupancy
_atom_site_disorder_assembly
_atom_site_disorder_group
Nd1 Nd 0.500000 0.72241(2) 0.250000 0.01890(6) Uani 1 2 d S T P . .
S1 S 0.49339(4) 0.92720(3) 0.12275(5) 0.03626(18) Uani 1 1 d . . . . .
S2 S 0.54786(4) 0.56416(3) 0.46312(4) 0.03327(17) Uani 1 1 d . . . . .
Si1 Si 0.33808(4) 0.69857(3) 0.25633(4) 0.02380(16) Uani 1 1 d . . . . .
N1 N 0.52111(11) 0.65987(10) 0.38473(12) 0.0228(5) Uani 1 1 d . . . . .
N2 N 0.40658(11) 0.65585(10) 0.27931(13) 0.0235(5) Uani 1 1 d . . . . .
N3 N 0.49696(11) 0.81515(10) 0.15492(12) 0.0231(4) Uani 1 1 d . . . . .
N4 N 0.38242(11) 0.76297(10) 0.23779(12) 0.0222(5) Uani 1 1 d . . . . .
C1 C 0.56798(14) 0.67504(12) 0.44331(15) 0.0257(6) Uani 1 1 d . . . . .
C2 C 0.29402(14) 0.83347(14) 0.26806(16) 0.0294(6) Uani 1 1 d . . . . .
H2 H 0.263794 0.802037 0.279410 0.035 Uiso 1 1 calc R . . . .
C3 C 0.35981(14) 0.81891(12) 0.23888(14) 0.0240(6) Uani 1 1 d . . . . .
C4 C 0.41884(17) 0.47115(13) 0.30293(17) 0.0356(7) Uani 1 1 d . . . . .
H4 H 0.422791 0.429417 0.306329 0.043 Uiso 1 1 calc R . . . .
C5 C 0.40925(13) 0.59677(12) 0.29023(15) 0.0240(6) Uani 1 1 d . . . . .
C6 C 0.46315(15) 0.50749(13) 0.34245(16) 0.0298(6) Uani 1 1 d . . . . .
H6 H 0.497581 0.489942 0.373523 0.036 Uiso 1 1 calc R . . . .
C7 C 0.27230(16) 0.88992(14) 0.28048(18) 0.0355(7) Uani 1 1 d . . . . .
H7 H 0.228684 0.896608 0.301909 0.043 Uiso 1 1 calc R . . . .
C8 C 0.59562(15) 0.73088(13) 0.45619(16) 0.0303(6) Uani 1 1 d . . . . .
H8 H 0.581434 0.763624 0.425447 0.036 Uiso 1 1 calc R . . . .
C9 C 0.66568(16) 0.69039(15) 0.55938(17) 0.0374(7) Uani 1 1 d . . . . .
H9 H 0.699566 0.696157 0.598132 0.045 Uiso 1 1 calc R . . . .
C10 C 0.36336(15) 0.55744(13) 0.25241(17) 0.0300(6) Uani 1 1 d . . . . .
H10 H 0.327749 0.573714 0.221936 0.036 Uiso 1 1 calc R . . . .
C11 C 0.63854(16) 0.63473(15) 0.54849(17) 0.0362(7) Uani 1 1 d . . . . .
H11 H 0.652925 0.602231 0.579569 0.043 Uiso 1 1 calc R . . . .
C12 C 0.59342(15) 0.78430(14) 0.07123(16) 0.0312(6) Uani 1 1 d . . . . .
H12 H 0.588586 0.743744 0.084397 0.037 Uiso 1 1 calc R . . . .
C13 C 0.58944(15) 0.62772(13) 0.49054(15) 0.0292(6) Uani 1 1 d . . . . .
C14 C 0.27744(15) 0.69449(14) 0.34152(18) 0.0349(7) Uani 1 1 d . . . . .
H14A H 0.269467 0.653047 0.355279 0.052 Uiso 1 1 calc GR . . . .
H14B H 0.234618 0.713086 0.326719 0.052 Uiso 1 1 calc GR . . . .
H14C H 0.296690 0.715217 0.386842 0.052 Uiso 1 1 calc GR . . . .
C15 C 0.39930(14) 0.86855(12) 0.21377(15) 0.0247(6) Uani 1 1 d . . . . .
C16 C 0.54975(14) 0.82658(13) 0.10234(15) 0.0260(6) Uani 1 1 d . . . . .
C17 C 0.28368(15) 0.67864(14) 0.16922(17) 0.0342(7) Uani 1 1 d . . . . .
H17A H 0.263380 0.714544 0.147409 0.051 Uiso 1 1 calc GR . . . .
H17B H 0.247923 0.651539 0.186037 0.051 Uiso 1 1 calc GR . . . .
H17C H 0.311488 0.659489 0.128972 0.051 Uiso 1 1 calc GR . . . .
C18 C 0.45953(14) 0.56934(12) 0.33871(14) 0.0238(5) Uani 1 1 d . . . . .
C19 C 0.50599(13) 0.60323(12) 0.38753(14) 0.0239(5) Uani 1 1 d . . . . .
C20 C 0.36835(16) 0.49692(14) 0.25807(17) 0.0356(7) Uani 1 1 d . . . . .
H20 H 0.336920 0.472614 0.231012 0.043 Uiso 1 1 calc R . . . .
C21 C 0.37511(16) 0.92653(14) 0.22847(18) 0.0332(7) Uani 1 1 d . . . . .
H21 H 0.402908 0.959029 0.214386 0.040 Uiso 1 1 calc R . . . .
C22 C 0.55712(15) 0.88565(14) 0.08032(17) 0.0326(7) Uani 1 1 d . . . . .
C23 C 0.31353(17) 0.93783(14) 0.26201(18) 0.0386(7) Uani 1 1 d . . . . .
H23 H 0.299386 0.977153 0.272357 0.046 Uiso 1 1 calc R . . . .
C24 C 0.64400(16) 0.73812(15) 0.51432(17) 0.0356(7) Uani 1 1 d . . . . .
H24 H 0.662612 0.776156 0.523534 0.043 Uiso 1 1 calc R . . . .
C25 C 0.46121(14) 0.86316(12) 0.16933(15) 0.0245(6) Uani 1 1 d . . . . .
C26 C 0.64400(16) 0.80280(16) 0.02068(17) 0.0395(8) Uani 1 1 d . . . . .
H26 H 0.673875 0.774418 -0.001247 0.047 Uiso 1 1 calc R . . . .
C27 C 0.60873(17) 0.90455(17) 0.0311(2) 0.0447(8) Uani 1 1 d . . . . .
H27 H 0.614088 0.945129 0.018369 0.054 Uiso 1 1 calc R . . . .
C28 C 0.65197(17) 0.86229(17) 0.00133(19) 0.0467(9) Uani 1 1 d . . . . .
H28 H 0.687585 0.873840 -0.032756 0.056 Uiso 1 1 calc R . . . .
O1 O 0.44544(14) 0.73365(13) 0.68581(17) 0.0636(8) Uani 1 1 d . . . . .
O2 O 0.54993(16) 0.83144(13) 0.67774(18) 0.0687(8) Uani 1 1 d . . . . .
C29 C 0.6002(2) 0.8732(2) 0.7018(3) 0.0702(12) Uani 1 1 d . . . . .
H29C H 0.643757 0.865627 0.675105 0.084 Uiso 0.588(6) 1 calc R . . A 2
H29D H 0.607197 0.871947 0.759370 0.084 Uiso 0.588(6) 1 calc R . . A 2
H29A H 0.588495 0.889033 0.754297 0.084 Uiso 0.412(6) 1 calc R . . A 1
H29B H 0.644472 0.853194 0.705874 0.084 Uiso 0.412(6) 1 calc R . . A 1
C30 C 0.3783(2) 0.7169(2) 0.6960(3) 0.0798(15) Uani 1 1 d . . . . .
H30A H 0.348166 0.750763 0.684748 0.096 Uiso 1 1 calc R . . . .
H30B H 0.370693 0.704309 0.751009 0.096 Uiso 1 1 calc R . . . .
C31 C 0.3630(3) 0.6676(2) 0.6418(3) 0.0829(15) Uani 1 1 d . . . . .
H31A H 0.345004 0.633240 0.670982 0.099 Uiso 1 1 calc R . . . .
H31B H 0.329554 0.679842 0.601780 0.099 Uiso 1 1 calc R . . . .
C32 C 0.4280(3) 0.6531(3) 0.6048(4) 0.102(2) Uani 1 1 d . . . . .
H32A H 0.443214 0.613483 0.621944 0.122 Uiso 1 1 calc R . . . .
H32B H 0.423136 0.652732 0.546854 0.122 Uiso 1 1 calc R . . . .
C33 C 0.5240(3) 0.85238(19) 0.6035(3) 0.0702(12) Uani 1 1 d . . . . .
H33A H 0.476029 0.841071 0.597415 0.084 Uiso 1 1 calc R . . . .
H33B H 0.550034 0.835179 0.559424 0.084 Uiso 1 1 calc R . . . .
C34 C 0.4747(3) 0.6957(3) 0.6273(4) 0.098(2) Uani 1 1 d . . . . .
H34A H 0.488313 0.719383 0.581028 0.117 Uiso 1 1 calc R . . . .
H34B H 0.515476 0.676346 0.648900 0.117 Uiso 1 1 calc R . . . .
C36 C 0.5309(3) 0.9165(2) 0.6041(3) 0.0889(17) Uani 1 1 d . . . . .
H36C H 0.486017 0.935611 0.606126 0.107 Uiso 0.588(6) 1 calc R . . A 2
H36D H 0.554851 0.930209 0.556435 0.107 Uiso 0.588(6) 1 calc R . . A 2
H36A H 0.495075 0.935770 0.635518 0.107 Uiso 0.412(6) 1 calc R . . A 1
H36B H 0.531510 0.933234 0.550388 0.107 Uiso 0.412(6) 1 calc R . . A 1
C38 C 0.5712(4) 0.9310(4) 0.6770(5) 0.0469(18) Uani 0.588(6) 1 d . . . A 2
H38A H 0.607356 0.959757 0.665094 0.056 Uiso 0.588(6) 1 calc R . . A 2
H38B H 0.541743 0.947449 0.718600 0.056 Uiso 0.588(6) 1 calc R . . A 2
C40 C 0.6050(10) 0.9208(8) 0.6469(11) 0.112(7) Uani 0.412(6) 1 d . . . A 1
H40A H 0.642218 0.914619 0.608976 0.134 Uiso 0.412(6) 1 calc R . . A 1
H40B H 0.611224 0.959201 0.673787 0.134 Uiso 0.412(6) 1 calc R . . A 1
Li1 Li 0.500000 0.7842(4) 0.750000 0.059(2) Uani 1 2 d S T P . .
O3 O 0.2558(7) 0.6046(6) 0.5058(8) 0.142(5) Uiso 0.412(6) 1 d . . . A 1
C35 C 0.3020(7) 0.5391(6) 0.4764(7) 0.063(3) Uiso 0.412(6) 1 d D . . A 1
H35A H 0.308358 0.537934 0.418698 0.076 Uiso 0.412(6) 1 calc R . . A 1
H35B H 0.346751 0.537530 0.502239 0.076 Uiso 0.412(6) 1 calc R . . A 1
C37 C 0.2224(8) 0.5859(7) 0.5559(9) 0.092(4) Uiso 0.412(6) 1 d D . . A 1
H37A H 0.175807 0.600558 0.547809 0.110 Uiso 0.412(6) 1 calc R . . A 1
H37B H 0.238696 0.602766 0.606149 0.110 Uiso 0.412(6) 1 calc R . . A 1
C39 C 0.2194(7) 0.5248(6) 0.5643(7) 0.079(4) Uiso 0.412(6) 1 d . . . A 1
H39A H 0.172673 0.510292 0.557118 0.094 Uiso 0.412(6) 1 calc R . . A 1
H39B H 0.235599 0.512617 0.616981 0.094 Uiso 0.412(6) 1 calc R . . A 1
C41 C 0.2674(8) 0.5000(7) 0.4976(9) 0.099(5) Uiso 0.412(6) 1 d . . . A 1
H41A H 0.295406 0.467326 0.518471 0.119 Uiso 0.412(6) 1 calc R . . A 1
H41B H 0.240249 0.484701 0.453220 0.119 Uiso 0.412(6) 1 calc R . . A 1
O4 O 0.1917(3) 0.5475(3) 0.4575(3) 0.084(2) Uiso 0.588(6) 1 d D U . A 2
C42 C 0.1978(6) 0.5607(7) 0.5336(8) 0.127(4) Uiso 0.588(6) 1 d D U . A 2
H42A H 0.160788 0.543422 0.565152 0.152 Uiso 0.588(6) 1 calc R . . A 2
H42B H 0.199425 0.603923 0.542302 0.152 Uiso 0.588(6) 1 calc R . . A 2
C43 C 0.2738(6) 0.5279(6) 0.5539(7) 0.124(4) Uiso 0.588(6) 1 d D U . A 2
H43A H 0.292911 0.539189 0.605526 0.149 Uiso 0.588(6) 1 calc R . . A 2
H43B H 0.273461 0.484442 0.547442 0.149 Uiso 0.588(6) 1 calc R . . A 2
C44 C 0.3064(8) 0.5620(8) 0.4821(8) 0.167(8) Uiso 0.588(6) 1 d D U . A 2
H44A H 0.353710 0.550807 0.470510 0.201 Uiso 0.588(6) 1 calc R . . A 2
H44B H 0.300862 0.605462 0.483970 0.201 Uiso 0.588(6) 1 calc R . . A 2
C45 C 0.2495(4) 0.5274(4) 0.4281(5) 0.076(2) Uiso 0.588(6) 1 d D U . A 2
H45A H 0.254050 0.537630 0.371770 0.091 Uiso 0.588(6) 1 calc R . . A 2
H45B H 0.253093 0.483991 0.434213 0.091 Uiso 0.588(6) 1 calc R . . A 2

loop_
_atom_site_aniso_label
_atom_site_aniso_U_11
_atom_site_aniso_U_22
_atom_site_aniso_U_33
_atom_site_aniso_U_23
_atom_site_aniso_U_13
_atom_site_aniso_U_12
Nd1 0.01451(10) 0.01928(11) 0.02292(10) 0.000 -0.00012(7) 0.000
S1 0.0319(4) 0.0271(4) 0.0498(4) 0.0108(3) 0.0042(3) -0.0022(3)
S2 0.0367(4) 0.0305(4) 0.0326(4) 0.0096(3) -0.0084(3) -0.0032(3)
Si1 0.0156(3) 0.0255(4) 0.0303(4) 0.0001(3) 0.0004(3) -0.0011(3)
N1 0.0191(11) 0.0263(12) 0.0231(10) 0.0020(9) -0.0008(8) -0.0004(9)
N2 0.0198(12) 0.0224(12) 0.0283(11) 0.0011(9) -0.0011(9) -0.0020(9)
N3 0.0195(11) 0.0261(12) 0.0237(10) 0.0012(8) -0.0011(9) -0.0020(10)
N4 0.0173(11) 0.0227(12) 0.0267(11) 0.0002(8) -0.0008(8) 0.0009(9)
C1 0.0228(14) 0.0298(15) 0.0245(13) 0.0027(10) -0.0006(10) -0.0011(12)
C2 0.0212(14) 0.0324(16) 0.0345(15) 0.0059(11) 0.0025(11) 0.0028(12)
C3 0.0205(13) 0.0282(14) 0.0234(13) 0.0009(10) -0.0027(10) 0.0026(11)
C4 0.048(2) 0.0194(14) 0.0395(16) 0.0023(12) 0.0030(14) -0.0033(14)
C5 0.0195(13) 0.0260(15) 0.0264(13) -0.0003(10) 0.0043(10) -0.0021(11)
C6 0.0350(17) 0.0261(15) 0.0282(13) 0.0026(11) 0.0007(11) 0.0025(13)
C7 0.0267(16) 0.0398(19) 0.0400(15) 0.0040(13) 0.0056(12) 0.0139(14)
C8 0.0288(16) 0.0287(16) 0.0334(14) 0.0013(11) -0.0065(11) -0.0017(13)
C9 0.0349(18) 0.047(2) 0.0307(15) 0.0015(13) -0.0134(12) -0.0031(15)
C10 0.0259(15) 0.0263(15) 0.0379(14) -0.0007(12) -0.0026(12) -0.0059(12)
C11 0.0348(17) 0.0421(19) 0.0318(15) 0.0091(13) -0.0083(12) 0.0015(15)
C12 0.0270(15) 0.0389(18) 0.0277(14) 0.0004(12) 0.0018(11) -0.0010(13)
C13 0.0287(15) 0.0316(16) 0.0274(13) 0.0061(11) -0.0028(11) -0.0023(13)
C14 0.0259(16) 0.0358(18) 0.0430(16) 0.0037(13) 0.0097(12) -0.0018(13)
C15 0.0208(14) 0.0230(14) 0.0302(13) 0.0002(10) -0.0019(10) 0.0026(11)
C16 0.0236(14) 0.0306(15) 0.0237(12) 0.0022(10) -0.0019(10) -0.0038(12)
C17 0.0209(15) 0.0386(18) 0.0430(16) -0.0005(13) -0.0050(12) -0.0052(13)
C18 0.0240(14) 0.0246(14) 0.0229(12) 0.0008(10) 0.0030(10) -0.0019(11)
C19 0.0214(14) 0.0271(14) 0.0232(12) 0.0041(10) 0.0022(10) 0.0011(11)
C20 0.0366(17) 0.0298(16) 0.0404(16) -0.0044(13) -0.0006(13) -0.0089(14)
C21 0.0290(16) 0.0258(16) 0.0448(16) 0.0009(12) -0.0016(12) -0.0002(13)
C22 0.0261(16) 0.0369(17) 0.0349(15) 0.0078(12) 0.0010(12) -0.0031(13)
C23 0.0363(18) 0.0269(16) 0.0525(19) -0.0017(13) 0.0035(14) 0.0085(14)
C24 0.0334(17) 0.0380(18) 0.0354(15) -0.0017(12) -0.0074(12) -0.0055(14)
C25 0.0226(14) 0.0234(14) 0.0275(13) 0.0031(10) -0.0042(10) -0.0027(11)
C26 0.0315(17) 0.055(2) 0.0320(15) 0.0005(14) 0.0044(12) 0.0019(16)
C27 0.0343(19) 0.048(2) 0.0521(19) 0.0180(16) 0.0055(15) -0.0051(16)
C28 0.0324(18) 0.064(3) 0.0431(18) 0.0140(16) 0.0108(14) -0.0067(17)
O1 0.0439(16) 0.0687(19) 0.0782(19) -0.0251(15) 0.0130(14) -0.0047(14)
O2 0.069(2) 0.0544(18) 0.083(2) 0.0164(15) -0.0230(16) -0.0129(15)
C29 0.041(2) 0.073(3) 0.097(3) 0.008(3) -0.008(2) -0.006(2)
C30 0.038(2) 0.103(4) 0.099(4) -0.038(3) 0.011(2) 0.000(2)
C31 0.071(3) 0.077(3) 0.101(4) -0.016(3) 0.027(3) -0.024(3)
C32 0.071(4) 0.099(4) 0.134(5) -0.056(4) 0.032(3) -0.009(3)
C33 0.092(4) 0.052(3) 0.066(3) -0.002(2) -0.013(2) 0.004(3)
C34 0.051(3) 0.112(5) 0.129(5) -0.067(4) 0.029(3) -0.012(3)
C36 0.137(5) 0.053(3) 0.077(3) 0.009(2) -0.038(3) -0.022(3)
C38 0.042(4) 0.041(4) 0.058(5) -0.006(3) 0.002(3) -0.007(3)
C40 0.148(19) 0.085(13) 0.102(13) 0.031(10) -0.044(11) -0.067(13)
Li1 0.048(6) 0.044(5) 0.084(7) 0.000 -0.009(5) 0.000

loop_
_atom_type_symbol
_atom_type_description
_atom_type_scat_dispersion_real
_atom_type_scat_dispersion_imag
_atom_type_scat_source
C C 0.0033 0.0016 'International Tables Vol C Tables 4.2.6.8 and 6.1.1.4'
H H 0.0000 0.0000 'International Tables Vol C Tables 4.2.6.8 and 6.1.1.4'
Li Li -0.0003 0.0001 'International Tables Vol C Tables 4.2.6.8 and 6.1.1.4'
N N 0.0061 0.0033 'International Tables Vol C Tables 4.2.6.8 and 6.1.1.4'
Nd Nd -0.1943 3.0179 'International Tables Vol C Tables 4.2.6.8 and 6.1.1.4'
O O 0.0106 0.0060 'International Tables Vol C Tables 4.2.6.8 and 6.1.1.4'
S S 0.1246 0.1234 'International Tables Vol C Tables 4.2.6.8 and 6.1.1.4'
Si Si 0.0817 0.0704 'International Tables Vol C Tables 4.2.6.8 and 6.1.1.4'

loop_
_geom_angle_atom_site_label_1
_geom_angle_atom_site_label_2
_geom_angle_atom_site_label_3
_geom_angle
_geom_angle_site_symmetry_1
_geom_angle_site_symmetry_3
_geom_angle_publ_flag
Si1 Nd1 Si1 160.91(3) 3_655 . ?
N1 Nd1 Si1 92.13(5) 3_655 3_655 ?
N1 Nd1 Si1 77.91(5) 3_655 . ?
N1 Nd1 Si1 92.13(5) . . ?
N1 Nd1 Si1 77.91(5) . 3_655 ?
N1 Nd1 N1 117.42(10) 3_655 . ?
N2 Nd1 Si1 130.73(6) . 3_655 ?
N2 Nd1 Si1 130.73(6) 3_655 . ?
N2 Nd1 Si1 30.97(5) 3_655 3_655 ?
N2 Nd1 Si1 30.97(5) . . ?
N2 Nd1 N1 74.60(7) 3_655 . ?
N2 Nd1 N1 67.89(7) . . ?
N2 Nd1 N1 74.60(7) . 3_655 ?
N2 Nd1 N1 67.89(7) 3_655 3_655 ?
N2 Nd1 N2 103.66(11) 3_655 . ?
N2 Nd1 N3 126.65(7) . . ?
N2 Nd1 N3 112.46(7) . 3_655 ?
N2 Nd1 N3 112.46(7) 3_655 . ?
N2 Nd1 N3 126.65(7) 3_655 3_655 ?
N2 Nd1 N4 155.90(7) . 3_655 ?
N2 Nd1 N4 62.55(7) 3_655 3_655 ?
N2 Nd1 N4 62.55(7) . . ?
N2 Nd1 N4 155.90(7) 3_655 . ?
N3 Nd1 Si1 97.42(5) . . ?
N3 Nd1 Si1 97.68(5) . 3_655 ?
N3 Nd1 Si1 97.67(5) 3_655 . ?
N3 Nd1 Si1 97.42(5) 3_655 3_655 ?
N3 Nd1 N1 158.08(7) 3_655 3_655 ?
N3 Nd1 N1 83.97(7) 3_655 . ?
N3 Nd1 N1 158.08(7) . . ?
N3 Nd1 N1 83.97(7) . 3_655 ?
N3 Nd1 N3 75.25(9) 3_655 . ?
N4 Nd1 Si1 31.75(5) 3_655 3_655 ?
N4 Nd1 Si1 166.32(5) 3_655 . ?
N4 Nd1 Si1 31.74(5) . . ?
N4 Nd1 Si1 166.32(5) . 3_655 ?
N4 Nd1 N1 113.68(7) 3_655 3_655 ?
N4 Nd1 N1 113.67(7) . . ?
N4 Nd1 N1 88.75(7) . 3_655 ?
N4 Nd1 N1 88.75(7) 3_655 . ?
N4 Nd1 N3 77.40(7) . 3_655 ?
N4 Nd1 N3 77.41(7) 3_655 . ?
N4 Nd1 N3 68.84(7) 3_655 3_655 ?
N4 Nd1 N3 68.83(7) . . ?
N4 Nd1 N4 137.11(10) 3_655 . ?
C22 S1 C25 90.24(14) . . ?
C13 S2 C19 90.19(13) . . ?
N2 Si1 Nd1 47.15(8) . . ?
N2 Si1 N4 96.62(11) . . ?
N2 Si1 C14 107.59(13) . . ?
N2 Si1 C17 119.80(13) . . ?
N4 Si1 Nd1 49.78(8) . . ?
N4 Si1 C14 120.32(13) . . ?
N4 Si1 C17 110.37(12) . . ?
C14 Si1 Nd1 131.45(10) . . ?
C14 Si1 C17 103.18(14) . . ?
C17 Si1 Nd1 125.21(10) . . ?
C1 N1 Nd1 124.80(17) . . ?
C19 N1 Nd1 120.06(16) . . ?
C19 N1 C1 111.3(2) . . ?
Si1 N2 Nd1 101.88(10) . . ?
C5 N2 Nd1 127.59(17) . . ?
C5 N2 Si1 128.45(19) . . ?
C16 N3 Nd1 121.27(17) . . ?
C25 N3 Nd1 123.44(17) . . ?
C25 N3 C16 111.5(2) . . ?
Si1 N4 Nd1 98.48(10) . . ?
C3 N4 Nd1 130.74(18) . . ?
C3 N4 Si1 128.48(19) . . ?
N1 C1 C13 114.8(2) . . ?
C8 C1 N1 126.3(2) . . ?
C8 C1 C13 118.8(3) . . ?
C7 C2 C3 123.8(3) . . ?
N4 C3 C2 121.7(3) . . ?
N4 C3 C15 123.6(2) . . ?
C2 C3 C15 114.8(3) . . ?
C6 C4 C20 118.5(3) . . ?
N2 C5 C10 122.1(2) . . ?
N2 C5 C18 122.3(2) . . ?
C10 C5 C18 115.6(2) . . ?
C4 C6 C18 122.7(3) . . ?
C2 C7 C23 120.6(3) . . ?
C24 C8 C1 119.4(3) . . ?
C11 C9 C24 120.9(3) . . ?
C20 C10 C5 123.0(3) . . ?
C9 C11 C13 118.0(3) . . ?
C26 C12 C16 118.5(3) . . ?
C1 C13 S2 109.7(2) . . ?
C11 C13 S2 128.3(2) . . ?
C11 C13 C1 121.9(3) . . ?
C3 C15 C25 123.5(2) . . ?
C21 C15 C3 119.2(3) . . ?
C21 C15 C25 117.2(3) . . ?
C12 C16 N3 125.4(3) . . ?
C12 C16 C22 119.4(3) . . ?
C22 C16 N3 115.2(3) . . ?
C5 C18 C19 122.5(2) . . ?
C6 C18 C5 119.6(2) . . ?
C6 C18 C19 117.8(2) . . ?
N1 C19 S2 114.0(2) . . ?
N1 C19 C18 129.4(2) . . ?
C18 C19 S2 116.6(2) . . ?
C10 C20 C4 120.6(3) . . ?
C23 C21 C15 123.1(3) . . ?
C16 C22 S1 109.4(2) . . ?
C27 C22 S1 128.3(3) . . ?
C27 C22 C16 122.2(3) . . ?
C21 C23 C7 118.0(3) . . ?
C8 C24 C9 120.9(3) . . ?
N3 C25 S1 113.4(2) . . ?
N3 C25 C15 128.4(2) . . ?
C15 C25 S1 118.1(2) . . ?
C12 C26 C28 121.3(3) . . ?
C28 C27 C22 117.7(3) . . ?
C27 C28 C26 120.8(3) . . ?
C30 O1 C34 108.0(3) . . ?
C30 O1 Li1 129.1(3) . . ?
C34 O1 Li1 121.6(3) . . ?
C29 O2 C33 106.3(3) . . ?
C29 O2 Li1 123.2(3) . . ?
C33 O2 Li1 124.3(3) . . ?
O2 C29 C38 103.3(4) . . ?
C40 C29 O2 111.0(7) . . ?
O1 C30 C31 108.8(4) . . ?
C32 C31 C30 104.9(4) . . ?
C34 C32 C31 108.0(4) . . ?
O2 C33 C36 106.7(4) . . ?
C32 C34 O1 109.7(4) . . ?
C33 C36 C38 105.8(5) . . ?
C33 C36 C40 98.4(7) . . ?
C29 C38 C36 104.2(6) . . ?
C29 C40 C36 100.7(10) . . ?
O1 Li1 O1 106.6(5) . 3_656 ?
O2 Li1 O1 114.21(12) . 3_656 ?
O2 Li1 O1 114.20(12) 3_656 . ?
O2 Li1 O1 105.10(13) 3_656 3_656 ?
O2 Li1 O1 105.10(13) . . ?
O2 Li1 O2 111.7(5) 3_656 . ?
C37 O3 C35 101.1(12) . . ?
C41 C35 O3 103.7(12) . . ?
O3 C37 C39 117.5(15) . . ?
C37 C39 C41 104.7(12) . . ?
C35 C41 C39 107.7(13) . . ?
C45 O4 C42 111.4(8) . . ?
O4 C42 C43 100.2(9) . . ?
C44 C43 C42 89.5(9) . . ?
C43 C44 C45 85.3(8) . . ?
O4 C45 C44 102.5(8) . . ?

loop_
_geom_bond_atom_site_label_1
_geom_bond_atom_site_label_2
_geom_bond_distance
_geom_bond_site_symmetry_2
_geom_bond_publ_flag
Nd1 Si1 3.2550(7) . ?
Nd1 Si1 3.2550(7) 3_655 ?
Nd1 N1 2.726(2) . ?
Nd1 N1 2.726(2) 3_655 ?
Nd1 N2 2.438(2) 3_655 ?
Nd1 N2 2.438(2) . ?
Nd1 N3 2.652(2) . ?
Nd1 N3 2.651(2) 3_655 ?
Nd1 N4 2.513(2) . ?
Nd1 N4 2.513(2) 3_655 ?
S1 C22 1.732(3) . ?
S1 C25 1.771(3) . ?
S2 C13 1.723(3) . ?
S2 C19 1.768(3) . ?
Si1 N2 1.712(2) . ?
Si1 N4 1.732(2) . ?
Si1 C14 1.885(3) . ?
Si1 C17 1.887(3) . ?
N1 C1 1.405(3) . ?
N1 C19 1.318(4) . ?
N2 C5 1.352(3) . ?
N3 C16 1.400(3) . ?
N3 C25 1.321(3) . ?
N4 C3 1.344(3) . ?
C1 C8 1.395(4) . ?
C1 C13 1.405(4) . ?
C2 C3 1.433(4) . ?
C2 C7 1.365(4) . ?
C3 C15 1.435(4) . ?
C4 C6 1.378(4) . ?
C4 C20 1.387(4) . ?
C5 C10 1.426(4) . ?
C5 C18 1.435(4) . ?
C6 C18 1.404(4) . ?
C7 C23 1.394(5) . ?
C8 C24 1.387(4) . ?
C9 C11 1.383(4) . ?
C9 C24 1.393(4) . ?
C10 C20 1.377(4) . ?
C11 C13 1.394(4) . ?
C12 C16 1.395(4) . ?
C12 C26 1.386(4) . ?
C15 C21 1.420(4) . ?
C15 C25 1.446(4) . ?
C16 C22 1.397(4) . ?
C18 C19 1.458(4) . ?
C21 C23 1.371(4) . ?
C22 C27 1.389(4) . ?
C26 C28 1.396(5) . ?
C27 C28 1.381(5) . ?
O1 C30 1.394(5) . ?
O1 C34 1.437(5) . ?
O1 Li1 1.916(6) . ?
O2 C29 1.434(5) . ?
O2 C33 1.443(5) . ?
O2 Li1 1.906(6) . ?
C29 C38 1.488(10) . ?
C29 C40 1.428(16) . ?
C30 C31 1.479(6) . ?
C31 C32 1.470(6) . ?
C32 C34 1.392(7) . ?
C33 C36 1.458(6) . ?
C36 C38 1.511(10) . ?
C36 C40 1.641(18) . ?
O3 C35 1.813(19) . ?
O3 C37 1.160(17) . ?
C35 C41 1.177(17) . ?
C37 C39 1.394(19) . ?
C39 C41 1.583(19) . ?
O4 C42 1.335(12) . ?
O4 C45 1.329(9) . ?
C42 C43 1.714(14) . ?
C43 C44 1.584(15) . ?
C44 C45 1.654(14) . ?
